data_4102473
loop_
_publ_author_name
'Jessie L. Brown'
'Guang Wu'
'Trevor W. Hayton'

_publ_section_title
;
 Oxo Ligand Silylation in a Uranyl \b-Ketoiminate Complex
;
_journal_name_full 'Journal of the American Chemical Society'
_journal_page_first 7248
_journal_page_last 7249
_journal_paper_doi 10.1021/ja1013739
_journal_volume 132
_journal_year 2010
_chemical_formula_sum 'C68 H86 F6 N2 O12 S2 U'
_chemical_formula_weight 1539.54
_chemical_name_systematic
; 
 ? 
;
_space_group_IT_number 19
_symmetry_cell_setting orthorhombic
_symmetry_space_group_name_Hall 'P 2ac 2ab'
_symmetry_space_group_name_H-M 'P 21 21 21'
_atom_sites_solution_hydrogens geom
_atom_sites_solution_primary direct
_atom_sites_solution_secondary difmap
_audit_creation_method SHELXL-97
_cell_angle_alpha 90.00
_cell_angle_beta 90.00
_cell_angle_gamma 90.00
_cell_formula_units_Z 4
_cell_length_a 15.8994(10)
_cell_length_b 19.2681(13)
_cell_length_c 22.9828(14)
_cell_measurement_temperature 150(2)
_cell_volume 7040.8(8)
_computing_structure_refinement 'SHELXL-97 (Sheldrick, 1997)'
_computing_structure_solution 'SHELXS-97 (Sheldrick, 1990)'
_diffrn_ambient_temperature 150(2)
_diffrn_measured_fraction_theta_full 0.945
_diffrn_measured_fraction_theta_max 0.945
_diffrn_measurement_device_type 'ccd area detector'
_diffrn_measurement_method 'omega scan'
_diffrn_radiation_monochromator graphite
_diffrn_radiation_source 'fine-focus sealed tube'
_diffrn_radiation_type MoK\a
_diffrn_radiation_wavelength 0.71073
_diffrn_reflns_av_R_equivalents 0.0740
_diffrn_reflns_av_sigmaI/netI 0.0973
_diffrn_reflns_limit_h_max 20
_diffrn_reflns_limit_h_min -20
_diffrn_reflns_limit_k_max 24
_diffrn_reflns_limit_k_min -23
_diffrn_reflns_limit_l_max 25
_diffrn_reflns_limit_l_min -29
_diffrn_reflns_number 60336
_diffrn_reflns_theta_full 27.67
_diffrn_reflns_theta_max 27.67
_diffrn_reflns_theta_min 1.38
_exptl_absorpt_coefficient_mu 2.439
_exptl_absorpt_correction_T_max 0.279
_exptl_absorpt_correction_T_min 0.213
_exptl_absorpt_correction_type empirical
_exptl_absorpt_process_details 'psi scan'
_exptl_crystal_colour red
_exptl_crystal_density_diffrn 1.452
_exptl_crystal_density_method 'not measured'
_exptl_crystal_description block
_exptl_crystal_F_000 3128
_exptl_crystal_size_max 0.32
_exptl_crystal_size_mid 0.28
_exptl_crystal_size_min 0.18
_refine_diff_density_max 3.056
_refine_diff_density_min -1.345
_refine_diff_density_rms 0.168
_refine_ls_abs_structure_details 'Flack H D (1983), Acta Cryst. A39, 876-881'
_refine_ls_abs_structure_Flack -0.036(7)
_refine_ls_extinction_method none
_refine_ls_goodness_of_fit_ref 0.983
_refine_ls_hydrogen_treatment constr
_refine_ls_matrix_type full
_refine_ls_number_parameters 770
_refine_ls_number_reflns 15152
_refine_ls_number_restraints 29
_refine_ls_restrained_S_all 0.983
_refine_ls_R_factor_all 0.0942
_refine_ls_R_factor_gt 0.0630
_refine_ls_shift/su_max 0.033
_refine_ls_shift/su_mean 0.001
_refine_ls_structure_factor_coef Fsqd
_refine_ls_weighting_details 'calc w=1/[\s^2^(Fo^2^)+(0.0951P)^2^+0.0000P] where P=(Fo^2^+2Fc^2^)/3'
_refine_ls_weighting_scheme calc
_refine_ls_wR_factor_gt 0.1458
_refine_ls_wR_factor_ref 0.1612
_reflns_number_gt 10816
_reflns_number_total 15152
_reflns_threshold_expression >2sigma(I)
_cod_data_source_file ja1013739_si_001_2.cif
_cod_data_source_block complex4
_cod_database_code 4102473

loop_
_symmetry_equiv_pos_as_xyz
'x, y, z'
'-x+1/2, -y, z+1/2'
'-x, y+1/2, -z+1/2'
'x+1/2, -y+1/2, -z'

loop_
_atom_site_label
_atom_site_type_symbol
_atom_site_fract_x
_atom_site_fract_y
_atom_site_fract_z
_atom_site_U_iso_or_equiv
_atom_site_adp_type
_atom_site_occupancy
_atom_site_symmetry_multiplicity
_atom_site_calc_flag
_atom_site_refinement_flags
F4 F 0.2528(5) 1.0850(4) 0.5268(4) 0.094(3) Uani 1 1 d .
F6 F 0.2974(5) 1.1154(5) 0.4414(4) 0.093(3) Uani 1 1 d .
F5 F 0.2770(5) 1.1907(4) 0.5082(3) 0.073(2) Uani 1 1 d .
C70 C 0.2475(8) 1.1322(6) 0.4866(5) 0.054(3) Uani 1 1 d .
C65 C 0.4823(10) -0.0605(7) 0.5186(6) 0.080(4) Uani 1 1 d .
H65A H 0.4463 -0.0381 0.5464 0.121 Uiso 1 1 calc R
H65B H 0.4888 -0.1085 0.5290 0.121 Uiso 1 1 calc R
H65C H 0.4577 -0.0572 0.4806 0.121 Uiso 1 1 calc R
O12 O 0.5551(5) 0.0398(4) 0.4929(4) 0.060(2) Uani 1 1 d .
C64 C 0.5642(7) -0.0268(7) 0.5186(5) 0.054(3) Uani 1 1 d .
H64A H 0.5850 -0.0223 0.5581 0.065 Uiso 1 1 calc R
H64B H 0.6042 -0.0542 0.4965 0.065 Uiso 1 1 calc R
C2 C 0.2275(5) 1.0168(4) 0.7204(4) 0.0307(19) Uani 1 1 d .
H2 H 0.2203 1.0592 0.7018 0.037 Uiso 1 1 calc R
C42 C -0.1477(6) 0.9814(6) 0.8068(5) 0.045(2) Uani 1 1 d .
H42A H -0.1503 0.9425 0.7807 0.068 Uiso 1 1 calc R
H42B H -0.1879 1.0158 0.7949 0.068 Uiso 1 1 calc R
H42C H -0.1604 0.9662 0.8456 0.068 Uiso 1 1 calc R
C15 C -0.0312(7) 0.8571(5) 0.6330(4) 0.035(2) Uani 1 1 d .
H15 H -0.0710 0.8885 0.6469 0.042 Uiso 1 1 calc R
O4 O -0.1651(5) 0.8597(7) 0.4600(4) 0.102(4) Uani 1 1 d .
U1 U 0.03409(2) 0.975921(17) 0.436696(14) 0.03091(10) Uani 1 1 d .
S1 S 0.1396(2) 1.14399(13) 0.46215(11) 0.0473(7) Uani 1 1 d .
S2 S -0.1640(3) 0.8900(3) 0.4057(2) 0.0949(10) Uani 1 1 d .
O3 O 0.0384(4) 0.8563(3) 0.4583(2) 0.0277(12) Uani 1 1 d .
O1 O -0.0286(4) 1.0022(3) 0.4952(3) 0.0406(15) Uani 1 1 d .
O6 O 0.1226(4) 1.0766(3) 0.4356(3) 0.0461(16) Uani 1 1 d .
O11 O 0.1375(4) 0.9619(3) 0.5076(2) 0.0269(14) Uani 1 1 d .
C31 C 0.0402(5) 1.0302(4) 0.6543(3) 0.0279(17) Uani 1 1 d .
O2 O 0.0920(4) 0.9516(3) 0.3754(3) 0.0333(15) Uani 1 1 d .
O10 O -0.0380(8) 1.0667(5) 0.3786(4) 0.099(2) Uani 1 1 d D
C33 C -0.0395(6) 1.0379(4) 0.7434(4) 0.0276(18) Uani 1 1 d .
C12 C 0.2729(5) 0.9136(4) 0.4338(4) 0.0332(19) Uani 1 1 d .
H12 H 0.2483 0.9548 0.4216 0.040 Uiso 1 1 calc R
C52 C 0.1711(5) 0.9622(4) 0.6309(4) 0.027(2) Uani 1 1 d .
C53 C 0.2161(6) 0.9275(5) 0.5885(4) 0.030(2) Uani 1 1 d .
H53 H 0.2620 0.9016 0.6011 0.036 Uiso 1 1 calc R
N2 N 0.1039(5) 1.0000(3) 0.6179(3) 0.0281(16) Uani 1 1 d .
C51 C 0.1202(6) 0.7385(4) 0.4044(4) 0.028(2) Uani 1 1 d .
N1 N 0.1026(5) 0.7893(4) 0.3675(3) 0.0289(16) Uani 1 1 d .
C13 C 0.0436(6) 0.8049(4) 0.5528(4) 0.034(2) Uani 1 1 d .
C41 C -0.0574(5) 1.0134(5) 0.8053(4) 0.033(2) Uani 1 1 d .
C1 C 0.2033(5) 0.9569(4) 0.6926(4) 0.028(2) Uani 1 1 d .
C49 C 0.0597(5) 0.8042(4) 0.4885(4) 0.0259(19) Uani 1 1 d .
C66 C 0.0290(8) 0.8789(6) 0.1718(4) 0.0522(18) Uani 1 1 d .
C7 C 0.2552(5) 0.8878(4) 0.4894(4) 0.0271(19) Uani 1 1 d .
O5 O -0.0846(5) 0.9236(5) 0.3889(3) 0.060(2) Uani 1 1 d .
C3 C 0.2624(6) 1.0152(5) 0.7756(4) 0.037(2) Uani 1 1 d .
H3 H 0.2785 1.0558 0.7944 0.045 Uiso 1 1 calc R
C8 C 0.2920(6) 0.8260(5) 0.5060(4) 0.031(2) Uani 1 1 d .
H8 H 0.2797 0.8079 0.5425 0.037 Uiso 1 1 calc R
C44 C -0.0574(6) 1.0758(5) 0.8468(4) 0.039(2) Uani 1 1 d .
H44A H -0.0664 1.0600 0.8859 0.059 Uiso 1 1 calc R
H44B H -0.1016 1.1072 0.8360 0.059 Uiso 1 1 calc R
H44C H -0.0043 1.0993 0.8445 0.059 Uiso 1 1 calc R
C9 C 0.3465(6) 0.7903(5) 0.4700(4) 0.036(2) Uani 1 1 d .
H9 H 0.3717 0.7495 0.4826 0.043 Uiso 1 1 calc R
O8 O 0.0930(7) 1.1558(5) 0.5113(4) 0.085(3) Uani 1 1 d .
C29 C 0.1700(6) 0.8244(4) 0.1931(4) 0.034(2) Uani 1 1 d .
H29 H 0.1848 0.8331 0.1546 0.041 Uiso 1 1 calc R
C19 C 0.2251(6) 0.6434(5) 0.4208(4) 0.037(2) Uani 1 1 d .
H19 H 0.2418 0.6649 0.4551 0.044 Uiso 1 1 calc R
C24 C 0.1621(6) 0.6730(5) 0.3852(4) 0.035(2) Uani 1 1 d .
C40 C 0.3308(6) 0.7921(5) 0.1452(4) 0.039(2) Uani 1 1 d .
H40A H 0.3878 0.7823 0.1342 0.058 Uiso 1 1 calc R
H40B H 0.3197 0.8407 0.1401 0.058 Uiso 1 1 calc R
H40C H 0.2931 0.7657 0.1213 0.058 Uiso 1 1 calc R
C32 C 0.0247(5) 1.0052(5) 0.7100(4) 0.033(2) Uani 1 1 d .
H32 H 0.0553 0.9682 0.7250 0.040 Uiso 1 1 calc R
C36 C -0.0077(5) 1.0823(5) 0.6301(4) 0.031(2) Uani 1 1 d .
H36 H 0.0043 1.0978 0.5927 0.037 Uiso 1 1 calc R
C37 C 0.3180(5) 0.7728(4) 0.2080(4) 0.031(2) Uani 1 1 d .
C23 C 0.1369(6) 0.6383(5) 0.3346(4) 0.034(2) Uani 1 1 d .
H23 H 0.0938 0.6561 0.3116 0.041 Uiso 1 1 calc R
C20 C 0.2615(6) 0.5813(5) 0.4030(5) 0.043(2) Uani 1 1 d .
H20 H 0.3020 0.5613 0.4269 0.051 Uiso 1 1 calc R
C14 C -0.0164(5) 0.8515(5) 0.5739(4) 0.033(2) Uani 1 1 d .
H14 H -0.0467 0.8789 0.5480 0.039 Uiso 1 1 calc R
C16 C 0.0140(6) 0.8155(6) 0.6718(4) 0.044(3) Uani 1 1 d .
H16 H 0.0057 0.8200 0.7117 0.052 Uiso 1 1 calc R
O7 O 0.1457(7) 1.1988(4) 0.4215(4) 0.077(3) Uani 1 1 d .
C28 C 0.2289(5) 0.7932(4) 0.2303(4) 0.0249(18) Uani 1 1 d .
C50 C 0.0962(6) 0.7446(5) 0.4631(4) 0.030(2) Uani 1 1 d .
H50 H 0.1051 0.7064 0.4871 0.037 Uiso 1 1 calc R
C26 C 0.2094(6) 0.7815(4) 0.2878(4) 0.0282(19) Uani 1 1 d .
H26 H 0.2489 0.7632 0.3135 0.034 Uiso 1 1 calc R
C34 C -0.0864(6) 1.0885(5) 0.7185(4) 0.038(2) Uani 1 1 d .
H34 H -0.1290 1.1086 0.7406 0.045 Uiso 1 1 calc R
C18 C 0.0859(6) 0.7630(4) 0.5916(4) 0.031(2) Uani 1 1 d .
H18 H 0.1251 0.7313 0.5775 0.037 Uiso 1 1 calc R
C30 C 0.0901(6) 0.8429(5) 0.2125(4) 0.034(2) Uani 1 1 d .
C17 C 0.0720(6) 0.7668(5) 0.6501(4) 0.037(2) Uani 1 1 d .
H17 H 0.1007 0.7374 0.6754 0.045 Uiso 1 1 calc R
C25 C 0.1272(6) 0.7984(4) 0.3065(4) 0.032(2) Uani 1 1 d .
C6 C 0.2147(6) 0.8954(5) 0.7187(4) 0.036(2) Uani 1 1 d .
H6 H 0.2004 0.8549 0.6989 0.044 Uiso 1 1 calc R
C54 C 0.2003(5) 0.9272(4) 0.5298(4) 0.0251(18) Uani 1 1 d .
C43 C 0.0046(7) 0.9601(5) 0.8278(4) 0.048(3) Uani 1 1 d .
H43A H 0.0043 0.9203 0.8026 0.072 Uiso 1 1 calc R
H43B H -0.0113 0.9462 0.8664 0.072 Uiso 1 1 calc R
H43C H 0.0599 0.9800 0.8286 0.072 Uiso 1 1 calc R
C10 C 0.3630(6) 0.8160(5) 0.4152(4) 0.039(2) Uani 1 1 d .
H10 H 0.3986 0.7918 0.3903 0.047 Uiso 1 1 calc R
C38 C 0.3852(5) 0.8094(5) 0.2451(4) 0.035(2) Uani 1 1 d .
H38A H 0.4400 0.7997 0.2295 0.052 Uiso 1 1 calc R
H38B H 0.3822 0.7928 0.2844 0.052 Uiso 1 1 calc R
H38C H 0.3756 0.8586 0.2446 0.052 Uiso 1 1 calc R
C27 C 0.0700(6) 0.8286(4) 0.2707(4) 0.032(2) Uani 1 1 d .
H27 H 0.0170 0.8399 0.2850 0.038 Uiso 1 1 calc R
C22 C 0.1771(7) 0.5770(5) 0.3190(5) 0.050(3) Uani 1 1 d .
H22 H 0.1610 0.5543 0.2850 0.060 Uiso 1 1 calc R
C11 C 0.3262(6) 0.8787(5) 0.3971(4) 0.040(2) Uani 1 1 d .
H11 H 0.3378 0.8965 0.3603 0.048 Uiso 1 1 calc R
C4 C 0.2724(7) 0.9509(6) 0.8017(4) 0.049(3) Uani 1 1 d .
H4 H 0.2967 0.9480 0.8384 0.058 Uiso 1 1 calc R
C39 C 0.3302(7) 0.6962(5) 0.2144(5) 0.045(3) Uani 1 1 d .
H39A H 0.2879 0.6722 0.1924 0.067 Uiso 1 1 calc R
H39B H 0.3257 0.6836 0.2547 0.067 Uiso 1 1 calc R
H39C H 0.3849 0.6836 0.2001 0.067 Uiso 1 1 calc R
C35 C -0.0743(6) 1.1124(5) 0.6611(4) 0.033(2) Uani 1 1 d .
C5 C 0.2467(7) 0.8908(6) 0.7737(5) 0.048(3) Uani 1 1 d .
H5 H 0.2512 0.8479 0.7921 0.057 Uiso 1 1 calc R
O9 O -0.2377(6) 0.9355(7) 0.3980(6) 0.133(5) Uani 1 1 d .
C21 C 0.2412(7) 0.5487(5) 0.3532(5) 0.045(3) Uani 1 1 d .
H21 H 0.2690 0.5084 0.3419 0.054 Uiso 1 1 calc R
C72 C -0.1735(11) 0.8279(11) 0.3533(8) 0.0949(10) Uani 1 1 d U
F1 F -0.2416(5) 0.7857(5) 0.3612(4) 0.0949(10) Uani 1 1 d U
C45 C -0.1268(8) 1.1698(7) 0.6336(7) 0.073(3) Uani 1 1 d .
F2 F -0.1101(5) 0.7822(5) 0.3574(4) 0.0949(10) Uani 1 1 d U
C63 C 0.6323(9) 0.0780(8) 0.4933(7) 0.083(4) Uani 1 1 d .
H63A H 0.6744 0.0544 0.4699 0.099 Uiso 1 1 calc R
H63B H 0.6535 0.0824 0.5327 0.099 Uiso 1 1 calc R
C58 C -0.0219(12) 1.0758(8) 0.3182(6) 0.099(2) Uani 1 1 d .
H58A H 0.0173 1.0399 0.3061 0.118 Uiso 1 1 calc R
H58B H -0.0741 1.0678 0.2974 0.118 Uiso 1 1 calc R
F3 F -0.1786(5) 0.8555(5) 0.3011(4) 0.0949(10) Uani 1 1 d U
C62 C 0.6131(15) 0.1485(7) 0.4682(7) 0.126(8) Uani 1 1 d .
H62A H 0.6005 0.1440 0.4275 0.190 Uiso 1 1 calc R
H62B H 0.6610 0.1783 0.4730 0.190 Uiso 1 1 calc R
H62C H 0.5656 0.1681 0.4880 0.190 Uiso 1 1 calc R
C46 C -0.1686(11) 1.1357(9) 0.5797(7) 0.110(6) Uani 1 1 d .
H46A H -0.2200 1.1595 0.5708 0.165 Uiso 1 1 calc R
H46B H -0.1805 1.0879 0.5879 0.165 Uiso 1 1 calc R
H46C H -0.1311 1.1387 0.5470 0.165 Uiso 1 1 calc R
C59 C 0.0096(11) 1.1382(8) 0.3001(6) 0.099(2) Uani 1 1 d .
H59A H -0.0343 1.1724 0.3005 0.148 Uiso 1 1 calc R
H59B H 0.0314 1.1337 0.2614 0.148 Uiso 1 1 calc R
H59C H 0.0540 1.1524 0.3259 0.148 Uiso 1 1 calc R
C47 C -0.0753(8) 1.2291(7) 0.6163(7) 0.073(3) Uani 1 1 d .
H47A H -0.1108 1.2688 0.6106 0.109 Uiso 1 1 calc R
H47B H -0.0464 1.2185 0.5808 0.109 Uiso 1 1 calc R
H47C H -0.0351 1.2389 0.6464 0.109 Uiso 1 1 calc R
C48 C -0.1998(11) 1.1880(11) 0.6682(9) 0.149(11) Uani 1 1 d .
H48A H -0.1834 1.2196 0.6984 0.223 Uiso 1 1 calc R
H48B H -0.2231 1.1468 0.6853 0.223 Uiso 1 1 calc R
H48C H -0.2411 1.2097 0.6438 0.223 Uiso 1 1 calc R
C57B C 0.0649(15) 0.8883(14) 0.1084(10) 0.0522(18) Uani 0.50 1 d PD
C56B C -0.0509(14) 0.8284(12) 0.1631(9) 0.0522(18) Uani 0.50 1 d PD
C55A C 0.0663(13) 0.9578(12) 0.1631(9) 0.0522(18) Uani 0.50 1 d PD
C56A C -0.0598(13) 0.8911(12) 0.1986(9) 0.0522(18) Uani 0.50 1 d PD
C55B C 0.0045(13) 0.9470(12) 0.1956(9) 0.0522(18) Uani 0.50 1 d PD
C57A C 0.0305(16) 0.8533(13) 0.1107(9) 0.0522(18) Uani 0.50 1 d PD
C60 C -0.0765(9) 1.1251(7) 0.4052(6) 0.099(2) Uani 1 1 d D
H60A H -0.0465 1.1643 0.3888 0.118 Uiso 1 1 calc R
H60B H -0.0583 1.1224 0.4454 0.118 Uiso 1 1 calc R
C61 C -0.1626(9) 1.1493(9) 0.4092(7) 0.099(2) Uani 1 1 d D
H61A H -0.1779 1.1722 0.3737 0.148 Uiso 1 1 calc R
H61B H -0.1677 1.1812 0.4411 0.148 Uiso 1 1 calc R
H61C H -0.1993 1.1104 0.4155 0.148 Uiso 1 1 calc R

loop_
_atom_site_aniso_label
_atom_site_aniso_U_11
_atom_site_aniso_U_22
_atom_site_aniso_U_33
_atom_site_aniso_U_23
_atom_site_aniso_U_13
_atom_site_aniso_U_12
F4 0.105(6) 0.072(5) 0.106(6) 0.034(5) -0.046(5) -0.035(5)
F6 0.080(5) 0.107(6) 0.093(6) -0.033(6) 0.020(6) -0.016(5)
F5 0.092(6) 0.064(4) 0.065(5) -0.004(4) 0.002(4) -0.030(4)
C70 0.076(9) 0.043(6) 0.044(7) 0.010(5) -0.010(6) -0.017(6)
C65 0.099(12) 0.070(8) 0.073(9) -0.017(7) -0.014(8) -0.018(8)
O12 0.054(5) 0.060(5) 0.067(5) -0.006(4) -0.006(4) -0.002(4)
C64 0.056(7) 0.057(7) 0.048(6) -0.015(6) -0.011(5) 0.005(6)
C2 0.032(5) 0.014(4) 0.046(5) 0.006(4) 0.007(4) 0.002(4)
C42 0.036(5) 0.042(5) 0.057(6) -0.009(5) 0.014(5) -0.011(5)
C15 0.032(5) 0.039(5) 0.035(5) 0.002(4) 0.005(5) -0.011(5)
O4 0.042(5) 0.213(13) 0.051(5) 0.065(7) 0.013(4) -0.006(7)
U1 0.03256(17) 0.03551(16) 0.02466(15) 0.00341(16) 0.00016(17) 0.00803(16)
S1 0.078(2) 0.0327(13) 0.0318(13) 0.0003(10) 0.0040(13) -0.0035(13)
S2 0.0611(19) 0.141(3) 0.083(2) 0.007(2) -0.0003(17) -0.0287(19)
O3 0.025(3) 0.040(3) 0.018(3) 0.007(2) -0.005(3) 0.002(3)
O1 0.042(4) 0.041(3) 0.039(4) 0.006(3) -0.001(3) 0.016(3)
O6 0.068(5) 0.035(3) 0.035(4) 0.016(3) 0.005(4) -0.001(3)
O11 0.032(3) 0.026(3) 0.023(3) 0.000(2) -0.006(3) 0.006(3)
C31 0.030(4) 0.024(4) 0.030(4) -0.001(3) 0.006(4) -0.005(4)
O2 0.036(4) 0.037(3) 0.027(3) 0.004(3) 0.000(3) -0.004(3)
O10 0.127(5) 0.098(5) 0.071(4) 0.021(3) -0.005(4) 0.049(4)
C33 0.024(4) 0.026(4) 0.033(4) -0.006(3) 0.003(4) 0.001(4)
C12 0.033(5) 0.036(4) 0.030(5) 0.005(5) 0.003(5) 0.009(4)
C52 0.023(4) 0.029(5) 0.029(5) 0.003(4) -0.002(4) -0.003(4)
C53 0.023(5) 0.037(5) 0.029(5) 0.006(4) -0.002(4) 0.006(4)
N2 0.030(4) 0.031(4) 0.023(4) -0.002(3) 0.004(3) 0.005(3)
C51 0.031(5) 0.029(4) 0.023(5) 0.001(4) -0.009(4) -0.006(4)
N1 0.029(4) 0.035(4) 0.023(4) 0.003(3) 0.008(3) -0.001(3)
C13 0.030(5) 0.030(4) 0.040(5) 0.008(4) 0.003(5) -0.013(4)
C41 0.031(5) 0.035(5) 0.033(5) -0.002(4) 0.010(4) -0.003(4)
C1 0.018(4) 0.034(5) 0.031(5) 0.001(4) 0.002(4) 0.005(3)
C49 0.015(4) 0.035(5) 0.028(5) -0.001(4) -0.003(3) -0.009(3)
C66 0.049(4) 0.067(5) 0.041(4) 0.016(3) -0.008(3) 0.006(4)
C7 0.022(5) 0.029(4) 0.030(5) -0.006(4) 0.007(4) 0.006(4)
O5 0.041(4) 0.092(6) 0.046(5) 0.019(4) -0.007(4) -0.019(4)
C3 0.034(5) 0.037(5) 0.040(5) -0.009(5) -0.010(4) -0.006(5)
C8 0.026(5) 0.035(5) 0.032(5) -0.007(4) -0.003(4) -0.005(4)
C44 0.039(6) 0.046(5) 0.033(5) -0.007(4) 0.006(4) -0.013(4)
C9 0.024(5) 0.036(5) 0.048(6) -0.006(4) 0.007(4) 0.008(4)
O8 0.094(7) 0.079(6) 0.081(7) -0.043(5) 0.026(6) -0.007(5)
C29 0.052(6) 0.026(4) 0.023(5) -0.001(4) 0.000(4) -0.010(4)
C19 0.043(6) 0.029(5) 0.039(6) 0.004(4) -0.006(4) -0.003(4)
C24 0.042(6) 0.035(5) 0.028(5) -0.001(4) -0.004(4) -0.007(4)
C40 0.030(5) 0.056(6) 0.030(5) -0.017(5) 0.002(4) -0.001(5)
C32 0.011(4) 0.054(5) 0.035(5) 0.033(4) -0.004(4) -0.010(4)
C36 0.030(5) 0.033(5) 0.031(5) 0.003(4) -0.008(4) -0.003(4)
C37 0.018(4) 0.031(5) 0.045(6) -0.004(4) 0.000(4) -0.002(4)
C23 0.041(6) 0.038(5) 0.025(5) 0.003(4) 0.001(4) -0.010(4)
C20 0.036(6) 0.037(5) 0.056(7) -0.001(5) 0.007(5) 0.000(5)
C14 0.026(5) 0.041(5) 0.031(5) -0.004(4) 0.003(4) -0.009(4)
C16 0.043(7) 0.063(7) 0.025(5) -0.007(5) 0.003(4) -0.017(5)
O7 0.113(8) 0.041(4) 0.078(7) 0.010(4) -0.017(6) -0.023(5)
C28 0.022(4) 0.027(4) 0.025(5) -0.003(3) -0.005(4) 0.007(3)
C50 0.030(5) 0.028(5) 0.034(5) 0.004(4) -0.007(4) -0.006(4)
C26 0.033(5) 0.028(4) 0.024(5) 0.001(3) -0.001(4) 0.002(4)
C34 0.042(6) 0.033(5) 0.039(6) -0.023(4) -0.011(5) -0.005(4)
C18 0.033(5) 0.025(4) 0.034(5) -0.003(4) -0.004(4) -0.003(4)
C30 0.039(6) 0.034(5) 0.028(5) -0.003(4) -0.002(4) 0.003(4)
C17 0.044(6) 0.037(5) 0.031(5) 0.004(4) -0.003(4) -0.012(4)
C25 0.043(6) 0.031(5) 0.021(5) 0.001(4) 0.003(4) 0.002(4)
C6 0.038(6) 0.032(5) 0.038(6) -0.005(4) -0.001(5) -0.005(4)
C54 0.025(5) 0.021(4) 0.029(5) 0.001(4) 0.002(4) -0.004(4)
C43 0.060(7) 0.057(7) 0.027(5) 0.014(4) 0.011(5) 0.001(5)
C10 0.040(6) 0.050(6) 0.028(5) -0.007(4) 0.004(4) 0.004(5)
C38 0.023(5) 0.044(5) 0.037(5) -0.003(4) 0.003(4) 0.005(4)
C27 0.024(5) 0.032(5) 0.039(6) -0.002(4) 0.001(4) 0.002(4)
C22 0.063(7) 0.043(6) 0.044(6) -0.006(5) -0.003(6) -0.002(6)
C11 0.039(6) 0.052(6) 0.030(5) -0.004(4) 0.006(4) 0.006(5)
C4 0.046(6) 0.068(7) 0.031(6) 0.003(5) -0.009(5) 0.003(5)
C39 0.049(6) 0.035(5) 0.050(6) 0.001(5) 0.010(5) 0.013(5)
C35 0.035(5) 0.035(5) 0.029(5) -0.001(4) -0.005(4) 0.012(4)
C5 0.053(7) 0.043(6) 0.047(7) 0.012(5) -0.015(5) -0.009(5)
O9 0.045(6) 0.156(11) 0.197(14) 0.034(10) -0.034(7) 0.037(7)
C21 0.066(8) 0.025(5) 0.044(6) 0.001(4) 0.007(6) 0.001(5)
C72 0.0611(19) 0.141(3) 0.083(2) 0.007(2) -0.0003(17) -0.0287(19)
F1 0.0611(19) 0.141(3) 0.083(2) 0.007(2) -0.0003(17) -0.0287(19)
C45 0.048(5) 0.059(6) 0.111(8) 0.016(5) -0.020(5) 0.017(4)
F2 0.0611(19) 0.141(3) 0.083(2) 0.007(2) -0.0003(17) -0.0287(19)
C63 0.069(9) 0.102(11) 0.077(10) -0.011(9) 0.010(8) -0.022(9)
C58 0.127(5) 0.098(5) 0.071(4) 0.021(3) -0.005(4) 0.049(4)
F3 0.0611(19) 0.141(3) 0.083(2) 0.007(2) -0.0003(17) -0.0287(19)
C62 0.26(3) 0.053(9) 0.067(10) -0.011(8) 0.015(14) -0.040(13)
C46 0.103(13) 0.116(13) 0.112(15) -0.008(11) -0.057(11) 0.037(11)
C59 0.127(5) 0.098(5) 0.071(4) 0.021(3) -0.005(4) 0.049(4)
C47 0.048(5) 0.059(6) 0.111(8) 0.016(5) -0.020(5) 0.017(4)
C48 0.107(14) 0.19(2) 0.151(18) 0.108(16) 0.060(13) 0.119(15)
C57B 0.049(4) 0.067(5) 0.041(4) 0.016(3) -0.008(3) 0.006(4)
C56B 0.049(4) 0.067(5) 0.041(4) 0.016(3) -0.008(3) 0.006(4)
C55A 0.049(4) 0.067(5) 0.041(4) 0.016(3) -0.008(3) 0.006(4)
C56A 0.049(4) 0.067(5) 0.041(4) 0.016(3) -0.008(3) 0.006(4)
C55B 0.049(4) 0.067(5) 0.041(4) 0.016(3) -0.008(3) 0.006(4)
C57A 0.049(4) 0.067(5) 0.041(4) 0.016(3) -0.008(3) 0.006(4)
C60 0.127(5) 0.098(5) 0.071(4) 0.021(3) -0.005(4) 0.049(4)
C61 0.127(5) 0.098(5) 0.071(4) 0.021(3) -0.005(4) 0.049(4)

loop_
_atom_type_symbol
_atom_type_description
_atom_type_scat_dispersion_real
_atom_type_scat_dispersion_imag
_atom_type_scat_source
C C 0.0033 0.0016 'International Tables Vol C Tables 4.2.6.8 and 6.1.1.4'
H H 0.0000 0.0000 'International Tables Vol C Tables 4.2.6.8 and 6.1.1.4'
N N 0.0061 0.0033 'International Tables Vol C Tables 4.2.6.8 and 6.1.1.4'
O O 0.0106 0.0060 'International Tables Vol C Tables 4.2.6.8 and 6.1.1.4'
F F 0.0171 0.0103 'International Tables Vol C Tables 4.2.6.8 and 6.1.1.4'
S S 0.1246 0.1234 'International Tables Vol C Tables 4.2.6.8 and 6.1.1.4'
U U -9.6767 9.6646 'International Tables Vol C Tables 4.2.6.8 and 6.1.1.4'

loop_
_geom_angle_atom_site_label_1
_geom_angle_atom_site_label_2
_geom_angle_atom_site_label_3
_geom_angle
F4 C70 F5 108.0(10)
F4 C70 F6 110.0(11)
F5 C70 F6 106.7(10)
F4 C70 S1 111.6(9)
F5 C70 S1 110.2(9)
F6 C70 S1 110.3(8)
C64 O12 C63 112.0(9)
O12 C64 C65 108.2(10)
C1 C2 C3 121.4(8)
C14 C15 C16 119.6(9)
O2 U1 O1 176.5(3)
O2 U1 O11 99.3(2)
O1 U1 O11 84.1(3)
O2 U1 O3 83.8(2)
O1 U1 O3 97.9(2)
O11 U1 O3 73.72(19)
O2 U1 O6 84.2(3)
O1 U1 O6 96.2(3)
O11 U1 O6 71.8(2)
O3 U1 O6 140.9(2)
O2 U1 O5 86.1(3)
O1 U1 O5 91.5(3)
O11 U1 O5 145.5(2)
O3 U1 O5 73.1(3)
O6 U1 O5 142.6(2)
O2 U1 O10 89.9(3)
O1 U1 O10 86.9(3)
O11 U1 O10 141.6(3)
O3 U1 O10 144.6(3)
O6 U1 O10 72.2(4)
O5 U1 O10 71.8(4)
O8 S1 O7 117.2(6)
O8 S1 O6 113.0(5)
O7 S1 O6 113.6(5)
O8 S1 C70 106.1(6)
O7 S1 C70 103.5(6)
O6 S1 C70 101.2(5)
O4 S2 O5 115.7(6)
O4 S2 O9 110.6(8)
O5 S2 O9 112.9(7)
O4 S2 C72 109.9(9)
O5 S2 C72 101.5(7)
O9 S2 C72 105.3(9)
C49 O3 U1 153.7(5)
S1 O6 U1 145.5(4)
C54 O11 U1 150.6(5)
C36 C31 C32 121.7(8)
C36 C31 N2 116.7(7)
C32 C31 N2 121.5(8)
C58 O10 C60 113.6(11)
C58 O10 U1 121.9(8)
C60 O10 U1 121.7(8)
C34 C33 C32 119.0(8)
C34 C33 C41 121.0(8)
C32 C33 C41 119.9(7)
C11 C12 C7 120.9(8)
N2 C52 C53 121.6(8)
N2 C52 C1 121.4(7)
C53 C52 C1 117.0(7)
C54 C53 C52 127.0(8)
C52 N2 C31 131.2(7)
N1 C51 C50 119.6(8)
N1 C51 C24 122.0(8)
C50 C51 C24 118.4(8)
C51 N1 C25 130.0(8)
C18 C13 C14 119.0(8)
C18 C13 C49 123.3(8)
C14 C13 C49 117.6(8)
C43 C41 C33 114.0(7)
C43 C41 C44 108.6(8)
C33 C41 C44 109.7(7)
C43 C41 C42 108.9(8)
C33 C41 C42 108.3(8)
C44 C41 C42 107.1(7)
C6 C1 C2 119.8(8)
C6 C1 C52 121.6(8)
C2 C1 C52 118.4(7)
O3 C49 C50 121.8(8)
O3 C49 C13 119.3(8)
C50 C49 C13 118.9(8)
C55B C66 C57A 130.4(13)
C55B C66 C30 110.5(10)
C57A C66 C30 114.8(12)
C55B C66 C56A 58.7(13)
C57A C66 C56A 115.9(15)
C30 C66 C56A 114.0(10)
C55B C66 C57B 109.7(14)
C57A C66 C57B 32.8(11)
C30 C66 C57B 113.0(12)
C56A C66 C57B 132.5(13)
C55B C66 C56B 112.0(14)
C57A C66 C56B 72.3(14)
C30 C66 C56B 107.7(10)
C56A C66 C56B 55.0(13)
C57B C66 C56B 103.8(14)
C55B C66 C55A 47.0(12)
C57A C66 C55A 100.7(14)
C30 C66 C55A 105.5(10)
C56A C66 C55A 103.7(13)
C57B C66 C55A 69.6(13)
C56B C66 C55A 145.8(12)
C8 C7 C12 118.2(8)
C8 C7 C54 121.2(8)
C12 C7 C54 120.6(8)
S2 O5 U1 137.6(5)
C2 C3 C4 117.5(9)
C9 C8 C7 122.0(9)
C8 C9 C10 119.2(9)
C30 C29 C28 121.5(8)
C20 C19 C24 118.2(9)
C23 C24 C19 119.4(9)
C23 C24 C51 121.4(9)
C19 C24 C51 119.1(8)
C31 C32 C33 118.1(8)
C31 C36 C35 120.9(8)
C39 C37 C40 108.6(8)
C39 C37 C38 107.9(8)
C40 C37 C38 108.9(7)
C39 C37 C28 109.5(8)
C40 C37 C28 112.1(7)
C38 C37 C28 109.6(7)
C22 C23 C24 119.2(10)
C21 C20 C19 123.6(10)
C15 C14 C13 120.5(9)
C15 C16 C17 119.5(9)
C26 C28 C29 120.4(8)
C26 C28 C37 118.6(8)
C29 C28 C37 121.0(8)
C51 C50 C49 125.2(8)
C28 C26 C25 117.5(8)
C33 C34 C35 123.8(9)
C17 C18 C13 121.8(9)
C29 C30 C27 117.6(8)
C29 C30 C66 120.3(9)
C27 C30 C66 122.1(9)
C18 C17 C16 119.4(9)
C27 C25 C26 122.4(8)
C27 C25 N1 116.8(8)
C26 C25 N1 120.6(8)
C1 C6 C5 121.4(9)
O11 C54 C53 121.4(8)
O11 C54 C7 118.0(7)
C53 C54 C7 120.7(8)
C9 C10 C11 120.0(9)
C25 C27 C30 120.5(9)
C23 C22 C21 121.5(10)
C12 C11 C10 119.7(9)
C5 C4 C3 120.9(9)
C36 C35 C34 116.3(8)
C36 C35 C45 120.2(10)
C34 C35 C45 123.5(10)
C6 C5 C4 119.0(10)
C20 C21 C22 118.1(10)
F3 C72 F2 112.1(14)
F3 C72 F1 108.3(13)
F2 C72 F1 101.2(15)
F3 C72 S2 111.4(14)
F2 C72 S2 110.2(12)
F1 C72 S2 113.3(12)
C48 C45 C47 114.0(14)
C48 C45 C35 112.7(12)
C47 C45 C35 111.9(10)
C48 C45 C46 101.4(14)
C47 C45 C46 110.8(14)
C35 C45 C46 105.1(11)
O12 C63 C62 106.7(14)
C59 C58 O10 118.0(15)
C57A C57B C66 68(2)
C56A C56B C66 60.6(13)
C55B C55A C66 59.3(15)
C56B C56A C55B 120(2)
C56B C56A C66 64.4(14)
C55B C56A C66 57.8(12)
C55A C55B C66 73.7(17)
C55A C55B C56A 134(2)
C66 C55B C56A 63.5(14)
C57B C57A C66 79(3)
O10 C60 C61 133.6(15)

loop_
_geom_bond_atom_site_label_1
_geom_bond_atom_site_label_2
_geom_bond_distance
F4 C70 1.299(12)
F6 C70 1.347(15)
F5 C70 1.317(12)
C70 S1 1.820(13)
C65 C64 1.456(17)
O12 C64 1.419(14)
O12 C63 1.432(15)
C2 C1 1.374(12)
C2 C3 1.384(12)
C42 C41 1.563(12)
C15 C14 1.383(12)
C15 C16 1.398(14)
O4 S2 1.378(9)
U1 O2 1.746(6)
U1 O1 1.750(6)
U1 O11 2.331(5)
U1 O3 2.359(5)
U1 O6 2.397(6)
U1 O5 2.405(7)
U1 O10 2.481(9)
S1 O8 1.370(9)
S1 O7 1.413(8)
S1 O6 1.460(7)
S2 O5 1.471(8)
S2 O9 1.474(11)
S2 C72 1.705(19)
O3 C49 1.267(10)
O11 C54 1.306(10)
C31 C36 1.378(12)
C31 C32 1.390(11)
C31 N2 1.436(11)
O10 C58 1.423(16)
O10 C60 1.419(9)
C33 C34 1.354(13)
C33 C32 1.424(12)
C33 C41 1.525(12)
C12 C11 1.370(13)
C12 C7 1.400(13)
C52 N2 1.327(11)
C52 C53 1.381(12)
C52 C1 1.511(12)
C53 C54 1.373(11)
C51 N1 1.325(11)
C51 C50 1.407(12)
C51 C24 1.493(13)
N1 C25 1.468(11)
C13 C18 1.378(12)
C13 C14 1.397(13)
C13 C49 1.500(12)
C41 C43 1.513(13)
C41 C44 1.536(12)
C1 C6 1.342(12)
C49 C50 1.414(13)
C66 C55B 1.47(3)
C66 C57A 1.49(2)
C66 C30 1.516(14)
C66 C56A 1.56(3)
C66 C57B 1.58(3)
C66 C56B 1.61(3)
C66 C55A 1.64(3)
C7 C8 1.380(12)
C7 C54 1.483(11)
C3 C4 1.387(14)
C8 C9 1.382(12)
C9 C10 1.378(13)
C29 C30 1.393(13)
C29 C28 1.403(12)
C19 C20 1.390(13)
C19 C24 1.413(13)
C24 C23 1.401(12)
C40 C37 1.505(13)
C36 C35 1.402(13)
C37 C39 1.496(13)
C37 C38 1.538(12)
C37 C28 1.556(12)
C23 C22 1.390(14)
C20 C21 1.346(14)
C16 C17 1.409(14)
C28 C26 1.377(12)
C26 C25 1.413(13)
C34 C35 1.411(14)
C18 C17 1.363(13)
C30 C27 1.404(13)
C25 C27 1.357(13)
C6 C5 1.366(14)
C10 C11 1.407(14)
C22 C21 1.398(15)
C4 C5 1.386(15)
C35 C45 1.522(14)
C72 F3 1.315(18)
C72 F2 1.34(2)
C72 F1 1.366(17)
C45 C48 1.45(2)
C45 C47 1.460(19)
C45 C46 1.55(2)
C63 C62 1.51(2)
C58 C59 1.37(2)
C57B C57A 0.87(3)
C56B C56A 1.46(3)
C55A C55B 1.25(3)
C56A C55B 1.49(3)
C60 C61 1.450(9)
